data_1011229
loop_
_publ_author_name
'Aminoff, G'

_publ_section_title
;
On the structure and chemical composition of Swedenborgite
;
_journal_coden_ASTM KSVHAO
_journal_name_full
;
Kunglia Svenska Vetenskaps Akademiens Handlingar
;
_journal_page_first 1
_journal_page_last 13
_journal_volume 11
_journal_year 1933
_chemical_compound_source 'from Langban, Sweden'
_chemical_formula_structural 'Na Be4 (Sb O3) O4'
_chemical_formula_sum 'Be4 Na O7 Sb'
_chemical_name_mineral Swedenborgite
_chemical_name_systematic
;
Sodium tetraberyllium catena-antimonate tetraoxide
;
_space_group_IT_number 186
_symmetry_cell_setting hexagonal
_symmetry_Int_Tables_number 186
_symmetry_space_group_name_Hall 'P 6c -2c'
_symmetry_space_group_name_H-M 'P 63 m c'
_cell_angle_alpha 90
_cell_angle_beta 90
_cell_angle_gamma 120
_cell_formula_units_Z 2
_cell_length_a 5.42
_cell_length_b 5.42
_cell_length_c 8.8
_cell_volume 223.9
_exptl_crystal_density_meas 4.29
_cod_database_code 1011229

loop_
_symmetry_equiv_pos_as_xyz
x,y,z
-y,x-y,z
y-x,-x,z
-y,-x,z
y-x,y,z
x,x-y,z
-x,-y,1/2+z
y,y-x,1/2+z
x-y,x,1/2+z
y,x,1/2+z
x-y,-y,1/2+z
-x,y-x,1/2+z

loop_
_atom_site_label
_atom_site_type_symbol
_atom_site_symmetry_multiplicity
_atom_site_Wyckoff_symbol
_atom_site_fract_x
_atom_site_fract_y
_atom_site_fract_z
_atom_site_occupancy
_atom_site_attached_hydrogens
_atom_site_calc_flag
O1 O2- 6 c 0.5 0.5 0. 1. 0 d
O2 O2- 6 c 0.1667 0.3333 0.25 1. 0 d
O3 O2- 2 a 0. 0. 0. 1. 0 d
Sb1 Sb5+ 2 b 0.3333 0.6667 0.125 1. 0 d
Na1 Na1+ 2 b 0.6667 0.3333 0.25 1. 0 d
Be1 Be2+ 12 d -1. -1. -1. 0.6667 0 dum

loop_
_atom_type_symbol
_atom_type_oxidation_number
O2- -2.000
Sb5+ 5.000
Na1+ 1.000
Be2+ 2.000
